data_1503599
loop_
_publ_author_name
'Niu, Dawen'
'Hoye, Thomas R.'

_publ_section_title
;
 A concise total synthesis of (+-)- and (-)-okilactomycin d.
;
_journal_issue 3
_journal_name_full 'Organic letters'
_journal_page_first 828
_journal_page_last 831
_journal_paper_doi 10.1021/ol203355g
_journal_volume 14
_journal_year 2012
_chemical_formula_moiety 'C24 H34 O4'
_chemical_formula_sum 'C24 H34 O4'
_chemical_formula_weight 386.51
_chemical_name_systematic
; 
 ? 
;
_space_group_IT_number 14
_symmetry_cell_setting monoclinic
_symmetry_space_group_name_Hall '-P 2yn'
_symmetry_space_group_name_H-M 'P 1 21/n 1'
_atom_sites_solution_hydrogens geom
_atom_sites_solution_primary direct
_atom_sites_solution_secondary difmap
_audit_creation_method SHELXL-97
_cell_angle_alpha 90.00
_cell_angle_beta 103.8120(10)
_cell_angle_gamma 90.00
_cell_formula_units_Z 4
_cell_length_a 10.1195(5)
_cell_length_b 13.0223(6)
_cell_length_c 16.5396(7)
_cell_measurement_reflns_used 9964
_cell_measurement_temperature 173(2)
_cell_measurement_theta_max 28.77
_cell_measurement_theta_min 2.60
_cell_volume 2116.55(17)
_computing_cell_refinement 'Bruker APEX2'
_computing_data_collection 'Bruker APEX2'
_computing_data_reduction 'Bruker SAINT'
_computing_molecular_graphics 'Bruker SHELXTL'
_computing_publication_material 'Bruker SHELXTL'
_computing_structure_refinement 'SHELXL-97 (Sheldrick, 1997)'
_computing_structure_solution 'SHELXS-97 (Sheldrick, 1990)'
_diffrn_ambient_temperature 173(2)
_diffrn_measured_fraction_theta_full 0.999
_diffrn_measured_fraction_theta_max 0.999
_diffrn_measurement_device_type 'Bruker APEX 2 Platform CCD'
_diffrn_measurement_method 'phi and omega scans'
_diffrn_radiation_monochromator graphite
_diffrn_radiation_source 'normal-focus sealed tube'
_diffrn_radiation_type MoK\a
_diffrn_radiation_wavelength 0.71073
_diffrn_reflns_av_R_equivalents 0.0188
_diffrn_reflns_av_sigmaI/netI 0.0135
_diffrn_reflns_limit_h_max 13
_diffrn_reflns_limit_h_min -13
_diffrn_reflns_limit_k_max 16
_diffrn_reflns_limit_k_min -16
_diffrn_reflns_limit_l_max 21
_diffrn_reflns_limit_l_min -21
_diffrn_reflns_number 23828
_diffrn_reflns_theta_full 27.48
_diffrn_reflns_theta_max 27.48
_diffrn_reflns_theta_min 2.01
_exptl_absorpt_coefficient_mu 0.081
_exptl_absorpt_correction_T_max 0.7458
_exptl_absorpt_correction_T_min 0.6930
_exptl_absorpt_correction_type multi-scan
_exptl_absorpt_process_details 'SADABS, R. Blessing, 1995'
_exptl_crystal_colour colourless
_exptl_crystal_density_diffrn 1.213
_exptl_crystal_density_method 'not measured'
_exptl_crystal_description block
_exptl_crystal_F_000 840
_exptl_crystal_size_max 0.50
_exptl_crystal_size_mid 0.42
_exptl_crystal_size_min 0.35
_refine_diff_density_max 0.336
_refine_diff_density_min -0.184
_refine_diff_density_rms 0.040
_refine_ls_extinction_method none
_refine_ls_goodness_of_fit_ref 1.042
_refine_ls_hydrogen_treatment constr
_refine_ls_matrix_type full
_refine_ls_number_parameters 259
_refine_ls_number_reflns 4842
_refine_ls_number_restraints 0
_refine_ls_restrained_S_all 1.042
_refine_ls_R_factor_all 0.0437
_refine_ls_R_factor_gt 0.0386
_refine_ls_shift/su_max 0.001
_refine_ls_shift/su_mean 0.000
_refine_ls_structure_factor_coef Fsqd
_refine_ls_weighting_details 'calc w=1/[\s^2^(Fo^2^)+(0.0579P)^2^+0.6126P] where P=(Fo^2^+2Fc^2^)/3'
_refine_ls_weighting_scheme calc
_refine_ls_wR_factor_gt 0.1028
_refine_ls_wR_factor_ref 0.1078
_reflns_number_gt 4268
_reflns_number_total 4842
_reflns_threshold_expression >2sigma(I)
_cod_data_source_file ol203355g_si_002.cif
_cod_data_source_block 11084
_cod_original_sg_symbol_H-M P2(1)/n
_cod_database_code 1503599

loop_
_symmetry_equiv_pos_as_xyz
'x, y, z'
'-x+1/2, y+1/2, -z+1/2'
'-x, -y, -z'
'x-1/2, -y-1/2, z-1/2'

loop_
_atom_site_label
_atom_site_type_symbol
_atom_site_fract_x
_atom_site_fract_y
_atom_site_fract_z
_atom_site_U_iso_or_equiv
_atom_site_adp_type
_atom_site_occupancy
_atom_site_symmetry_multiplicity
_atom_site_calc_flag
_atom_site_refinement_flags
O1 O 0.27458(9) 0.53463(6) 0.15433(5) 0.03120(19) Uani 1 1 d .
O2 O 0.46726(7) 0.46033(6) 0.14015(5) 0.02241(17) Uani 1 1 d .
O3 O 0.45918(8) 0.19969(6) 0.19836(5) 0.02737(18) Uani 1 1 d .
O4 O 0.15343(9) 0.36653(7) 0.26786(5) 0.0347(2) Uani 1 1 d .
C1 C 0.34392(10) 0.45864(8) 0.16047(6) 0.0225(2) Uani 1 1 d .
C2 C 0.31604(10) 0.35463(8) 0.18612(6) 0.0218(2) Uani 1 1 d .
C3 C 0.42446(10) 0.29687(8) 0.18137(6) 0.0213(2) Uani 1 1 d .
C4 C 0.37244(12) 0.13537(9) 0.23528(8) 0.0299(3) Uani 1 1 d .
H4A H 0.4214 0.0747 0.2581 0.045 Uiso 1 1 calc R
H4B H 0.2931 0.1162 0.1934 0.045 Uiso 1 1 calc R
H4C H 0.3455 0.1726 0.2788 0.045 Uiso 1 1 calc R
C5 C 0.52927(10) 0.35936(8) 0.15186(6) 0.0208(2) Uani 1 1 d .
C6 C 0.66412(11) 0.36389(9) 0.21764(7) 0.0255(2) Uani 1 1 d .
H6A H 0.7026 0.2953 0.2257 0.031 Uiso 1 1 calc R
H6B H 0.6464 0.3860 0.2700 0.031 Uiso 1 1 calc R
C7 C 0.76901(11) 0.43650(9) 0.19486(7) 0.0257(2) Uani 1 1 d .
H7A H 0.8590 0.4122 0.2249 0.031 Uiso 1 1 calc R
C8 C 0.75408(12) 0.54659(10) 0.22468(8) 0.0335(3) Uani 1 1 d .
H8A H 0.8230 0.5893 0.2111 0.050 Uiso 1 1 calc R
H8B H 0.7640 0.5466 0.2839 0.050 Uiso 1 1 calc R
H8C H 0.6658 0.5727 0.1977 0.050 Uiso 1 1 calc R
C9 C 0.76553(10) 0.43129(8) 0.10279(7) 0.0243(2) Uani 1 1 d .
C10 C 0.87425(12) 0.49022(10) 0.07413(8) 0.0313(3) Uani 1 1 d .
H10A H 0.8672 0.4766 0.0162 0.047 Uiso 1 1 calc R
H10B H 0.9623 0.4692 0.1060 0.047 Uiso 1 1 calc R
H10C H 0.8625 0.5624 0.0819 0.047 Uiso 1 1 calc R
C11 C 0.67195(11) 0.37788(8) 0.04896(7) 0.0237(2) Uani 1 1 d .
H11A H 0.6799 0.3757 -0.0059 0.028 Uiso 1 1 calc R
C12 C 0.55384(10) 0.32035(8) 0.06884(6) 0.0214(2) Uani 1 1 d .
H12A H 0.5795 0.2478 0.0761 0.026 Uiso 1 1 calc R
C13 C 0.42725(11) 0.32798(8) -0.00433(7) 0.0240(2) Uani 1 1 d .
H13A H 0.3466 0.3243 0.0176 0.029 Uiso 1 1 calc R
H13B H 0.4274 0.3946 -0.0305 0.029 Uiso 1 1 calc R
C14 C 0.41745(12) 0.24463(9) -0.07102(7) 0.0300(2) Uani 1 1 d .
H14A H 0.5016 0.2447 -0.0894 0.036 Uiso 1 1 calc R
H14B H 0.3448 0.2631 -0.1185 0.036 Uiso 1 1 calc R
C15 C 0.39141(12) 0.13496(9) -0.04452(8) 0.0315(3) Uani 1 1 d .
H15A H 0.4743 0.1101 -0.0073 0.038 Uiso 1 1 calc R
H15B H 0.3736 0.0917 -0.0937 0.038 Uiso 1 1 calc R
C16 C 0.27410(11) 0.12061(9) -0.00117(7) 0.0275(2) Uani 1 1 d .
H16A H 0.2973 0.1607 0.0504 0.033 Uiso 1 1 calc R
C17 C 0.26503(14) 0.00834(10) 0.02391(10) 0.0411(3) Uani 1 1 d .
H17A H 0.3490 -0.0117 0.0612 0.062 Uiso 1 1 calc R
H17B H 0.2486 -0.0342 -0.0249 0.062 Uiso 1 1 calc R
H17C H 0.1918 0.0004 0.0511 0.062 Uiso 1 1 calc R
C18 C 0.13562(12) 0.15971(9) -0.05118(7) 0.0281(2) Uani 1 1 d .
H18A H 0.0968 0.1091 -0.0931 0.034 Uiso 1 1 calc R
H18B H 0.1495 0.2223 -0.0798 0.034 Uiso 1 1 calc R
C19 C 0.03303(11) 0.18145(9) 0.00234(7) 0.0256(2) Uani 1 1 d .
H19A H 0.0111 0.1168 0.0265 0.031 Uiso 1 1 calc R
C20 C -0.09814(12) 0.22848(10) -0.05020(8) 0.0348(3) Uani 1 1 d .
H20A H -0.1635 0.2351 -0.0169 0.052 Uiso 1 1 calc R
H20B H -0.1344 0.1848 -0.0970 0.052 Uiso 1 1 calc R
H20C H -0.0789 0.2950 -0.0696 0.052 Uiso 1 1 calc R
C21 C 0.10061(10) 0.25247(8) 0.07151(7) 0.0232(2) Uani 1 1 d .
H21A H 0.1561 0.3024 0.0567 0.028 Uiso 1 1 calc R
C22 C 0.09307(10) 0.25477(8) 0.15119(7) 0.0236(2) Uani 1 1 d .
C23 C -0.00069(12) 0.19084(10) 0.18858(8) 0.0332(3) Uani 1 1 d .
H23A H -0.0454 0.1408 0.1487 0.050 Uiso 1 1 calc R
H23B H -0.0675 0.2344 0.2037 0.050 Uiso 1 1 calc R
H23C H 0.0509 0.1565 0.2373 0.050 Uiso 1 1 calc R
C24 C 0.18324(11) 0.32857(9) 0.20744(6) 0.0236(2) Uani 1 1 d .

loop_
_atom_site_aniso_label
_atom_site_aniso_U_11
_atom_site_aniso_U_22
_atom_site_aniso_U_33
_atom_site_aniso_U_23
_atom_site_aniso_U_13
_atom_site_aniso_U_12
O1 0.0334(4) 0.0258(4) 0.0371(4) -0.0015(3) 0.0136(4) 0.0066(3)
O2 0.0226(4) 0.0201(4) 0.0253(4) 0.0009(3) 0.0074(3) 0.0009(3)
O3 0.0248(4) 0.0236(4) 0.0358(4) 0.0097(3) 0.0112(3) 0.0023(3)
O4 0.0319(4) 0.0457(5) 0.0304(4) -0.0089(4) 0.0150(3) -0.0024(4)
C1 0.0226(5) 0.0257(5) 0.0194(5) -0.0038(4) 0.0052(4) 0.0000(4)
C2 0.0214(5) 0.0254(5) 0.0188(5) -0.0008(4) 0.0052(4) -0.0003(4)
C3 0.0216(5) 0.0230(5) 0.0193(5) 0.0018(4) 0.0048(4) -0.0007(4)
C4 0.0279(5) 0.0281(6) 0.0347(6) 0.0116(5) 0.0092(5) -0.0021(4)
C5 0.0201(5) 0.0200(5) 0.0228(5) 0.0025(4) 0.0062(4) 0.0009(4)
C6 0.0215(5) 0.0315(6) 0.0230(5) 0.0040(4) 0.0043(4) -0.0003(4)
C7 0.0195(5) 0.0299(6) 0.0270(5) 0.0012(4) 0.0042(4) -0.0006(4)
C8 0.0303(6) 0.0332(6) 0.0372(6) -0.0070(5) 0.0084(5) -0.0052(5)
C9 0.0205(5) 0.0244(5) 0.0297(5) 0.0042(4) 0.0093(4) 0.0024(4)
C10 0.0239(5) 0.0342(6) 0.0374(6) 0.0043(5) 0.0106(5) -0.0040(5)
C11 0.0227(5) 0.0254(5) 0.0257(5) 0.0022(4) 0.0110(4) 0.0023(4)
C12 0.0209(5) 0.0209(5) 0.0233(5) 0.0004(4) 0.0073(4) 0.0006(4)
C13 0.0234(5) 0.0257(5) 0.0234(5) 0.0005(4) 0.0063(4) -0.0008(4)
C14 0.0306(6) 0.0366(6) 0.0249(5) -0.0053(5) 0.0107(4) -0.0048(5)
C15 0.0296(6) 0.0310(6) 0.0359(6) -0.0108(5) 0.0119(5) -0.0015(5)
C16 0.0277(5) 0.0249(5) 0.0309(6) -0.0040(4) 0.0086(4) -0.0008(4)
C17 0.0391(7) 0.0276(6) 0.0582(9) 0.0016(6) 0.0149(6) -0.0002(5)
C18 0.0282(6) 0.0307(6) 0.0256(5) -0.0042(4) 0.0066(4) -0.0026(4)
C19 0.0240(5) 0.0269(5) 0.0256(5) -0.0007(4) 0.0051(4) -0.0019(4)
C20 0.0285(6) 0.0374(7) 0.0344(6) -0.0017(5) -0.0003(5) 0.0020(5)
C21 0.0202(5) 0.0235(5) 0.0262(5) 0.0008(4) 0.0062(4) 0.0001(4)
C22 0.0188(5) 0.0258(5) 0.0270(5) 0.0021(4) 0.0070(4) 0.0019(4)
C23 0.0296(6) 0.0386(7) 0.0343(6) 0.0024(5) 0.0131(5) -0.0066(5)
C24 0.0216(5) 0.0274(5) 0.0229(5) 0.0023(4) 0.0075(4) 0.0027(4)

loop_
_atom_type_symbol
_atom_type_description
_atom_type_scat_dispersion_real
_atom_type_scat_dispersion_imag
_atom_type_scat_source
C C 0.0033 0.0016 'International Tables Vol C Tables 4.2.6.8 and 6.1.1.4'
H H 0.0000 0.0000 'International Tables Vol C Tables 4.2.6.8 and 6.1.1.4'
O O 0.0106 0.0060 'International Tables Vol C Tables 4.2.6.8 and 6.1.1.4'

loop_
_geom_angle_atom_site_label_1
_geom_angle_atom_site_label_2
_geom_angle_atom_site_label_3
_geom_angle
C1 O2 C5 110.11(8)
C3 O3 C4 118.98(9)
O1 C1 O2 120.93(10)
O1 C1 C2 129.44(10)
O2 C1 C2 109.61(9)
C3 C2 C1 106.44(9)
C3 C2 C24 132.19(10)
C1 C2 C24 121.29(9)
O3 C3 C2 134.32(10)
O3 C3 C5 114.37(9)
C2 C3 C5 111.29(9)
O3 C4 H4A 109.5
O3 C4 H4B 109.5
H4A C4 H4B 109.5
O3 C4 H4C 109.5
H4A C4 H4C 109.5
H4B C4 H4C 109.5
O2 C5 C3 102.55(8)
O2 C5 C6 110.13(8)
C3 C5 C6 111.57(8)
O2 C5 C12 109.70(8)
C3 C5 C12 112.75(9)
C6 C5 C12 109.91(8)
C5 C6 C7 113.64(9)
C5 C6 H6A 108.8
C7 C6 H6A 108.8
C5 C6 H6B 108.8
C7 C6 H6B 108.8
H6A C6 H6B 107.7
C9 C7 C6 111.56(9)
C9 C7 C8 112.58(10)
C6 C7 C8 111.70(9)
C9 C7 H7A 106.9
C6 C7 H7A 106.9
C8 C7 H7A 106.9
C7 C8 H8A 109.5
C7 C8 H8B 109.5
H8A C8 H8B 109.5
C7 C8 H8C 109.5
H8A C8 H8C 109.5
H8B C8 H8C 109.5
C11 C9 C10 120.79(10)
C11 C9 C7 122.52(10)
C10 C9 C7 116.69(10)
C9 C10 H10A 109.5
C9 C10 H10B 109.5
H10A C10 H10B 109.5
C9 C10 H10C 109.5
H10A C10 H10C 109.5
H10B C10 H10C 109.5
C9 C11 C12 125.93(10)
C9 C11 H11A 117.0
C12 C11 H11A 117.0
C11 C12 C5 109.58(8)
C11 C12 C13 110.45(8)
C5 C12 C13 113.47(8)
C11 C12 H12A 107.7
C5 C12 H12A 107.7
C13 C12 H12A 107.7
C14 C13 C12 114.71(9)
C14 C13 H13A 108.6
C12 C13 H13A 108.6
C14 C13 H13B 108.6
C12 C13 H13B 108.6
H13A C13 H13B 107.6
C13 C14 C15 116.05(9)
C13 C14 H14A 108.3
C15 C14 H14A 108.3
C13 C14 H14B 108.3
C15 C14 H14B 108.3
H14A C14 H14B 107.4
C14 C15 C16 116.77(10)
C14 C15 H15A 108.1
C16 C15 H15A 108.1
C14 C15 H15B 108.1
C16 C15 H15B 108.1
H15A C15 H15B 107.3
C17 C16 C18 110.94(10)
C17 C16 C15 110.23(10)
C18 C16 C15 114.57(10)
C17 C16 H16A 106.9
C18 C16 H16A 106.9
C15 C16 H16A 106.9
C16 C17 H17A 109.5
C16 C17 H17B 109.5
H17A C17 H17B 109.5
C16 C17 H17C 109.5
H17A C17 H17C 109.5
H17B C17 H17C 109.5
C16 C18 C19 113.88(9)
C16 C18 H18A 108.8
C19 C18 H18A 108.8
C16 C18 H18B 108.8
C19 C18 H18B 108.8
H18A C18 H18B 107.7
C21 C19 C20 111.18(9)
C21 C19 C18 107.67(9)
C20 C19 C18 111.04(9)
C21 C19 H19A 109.0
C20 C19 H19A 109.0
C18 C19 H19A 109.0
C19 C20 H20A 109.5
C19 C20 H20B 109.5
H20A C20 H20B 109.5
C19 C20 H20C 109.5
H20A C20 H20C 109.5
H20B C20 H20C 109.5
C22 C21 C19 129.85(10)
C22 C21 H21A 115.1
C19 C21 H21A 115.1
C21 C22 C24 117.34(10)
C21 C22 C23 125.67(10)
C24 C22 C23 116.97(10)
C22 C23 H23A 109.5
C22 C23 H23B 109.5
H23A C23 H23B 109.5
C22 C23 H23C 109.5
H23A C23 H23C 109.5
H23B C23 H23C 109.5
O4 C24 C22 122.75(10)
O4 C24 C2 120.72(10)
C22 C24 C2 116.53(9)

loop_
_geom_bond_atom_site_label_1
_geom_bond_atom_site_label_2
_geom_bond_distance
O1 C1 1.2032(13)
O2 C1 1.3681(12)
O2 C5 1.4499(12)
O3 C3 1.3254(13)
O3 C4 1.4495(13)
O4 C24 1.2157(13)
C1 C2 1.4668(15)
C2 C3 1.3480(15)
C2 C24 1.5072(14)
C3 C5 1.5075(14)
C4 H4A 0.9600
C4 H4B 0.9600
C4 H4C 0.9600
C5 C6 1.5298(14)
C5 C12 1.5389(14)
C6 C7 1.5343(15)
C6 H6A 0.9700
C6 H6B 0.9700
C7 C9 1.5163(15)
C7 C8 1.5353(17)
C7 H7A 0.9800
C8 H8A 0.9600
C8 H8B 0.9600
C8 H8C 0.9600
C9 C11 1.3306(16)
C9 C10 1.5076(15)
C10 H10A 0.9600
C10 H10B 0.9600
C10 H10C 0.9600
C11 C12 1.5118(14)
C11 H11A 0.9300
C12 C13 1.5412(14)
C12 H12A 0.9800
C13 C14 1.5337(15)
C13 H13A 0.9700
C13 H13B 0.9700
C14 C15 1.5350(17)
C14 H14A 0.9700
C14 H14B 0.9700
C15 C16 1.5376(16)
C15 H15A 0.9700
C15 H15B 0.9700
C16 C17 1.5285(17)
C16 C18 1.5342(16)
C16 H16A 0.9800
C17 H17A 0.9600
C17 H17B 0.9600
C17 H17C 0.9600
C18 C19 1.5427(15)
C18 H18A 0.9700
C18 H18B 0.9700
C19 C21 1.5028(15)
C19 C20 1.5302(16)
C19 H19A 0.9800
C20 H20A 0.9600
C20 H20B 0.9600
C20 H20C 0.9600
C21 C22 1.3384(15)
C21 H21A 0.9300
C22 C24 1.4888(15)
C22 C23 1.5020(15)
C23 H23A 0.9600
C23 H23B 0.9600
C23 H23C 0.9600

loop_
_geom_torsion_atom_site_label_1
_geom_torsion_atom_site_label_2
_geom_torsion_atom_site_label_3
_geom_torsion_atom_site_label_4
_geom_torsion
C5 O2 C1 O1 -179.21(10)
C5 O2 C1 C2 -0.75(11)
O1 C1 C2 C3 178.97(11)
O2 C1 C2 C3 0.68(11)
O1 C1 C2 C24 1.79(17)
O2 C1 C2 C24 -176.50(9)
C4 O3 C3 C2 -4.53(18)
C4 O3 C3 C5 173.73(9)
C1 C2 C3 O3 177.96(11)
C24 C2 C3 O3 -5.3(2)
C1 C2 C3 C5 -0.34(12)
C24 C2 C3 C5 176.41(10)
C1 O2 C5 C3 0.51(10)
C1 O2 C5 C6 -118.36(9)
C1 O2 C5 C12 120.54(9)
O3 C3 C5 O2 -178.74(8)
C2 C3 C5 O2 -0.08(11)
O3 C3 C5 C6 -60.89(12)
C2 C3 C5 C6 117.77(10)
O3 C3 C5 C12 63.36(11)
C2 C3 C5 C12 -117.97(10)
O2 C5 C6 C7 -60.23(11)
C3 C5 C6 C7 -173.42(9)
C12 C5 C6 C7 60.74(12)
C5 C6 C7 C9 -38.55(13)
C5 C6 C7 C8 88.43(11)
C6 C7 C9 C11 6.63(15)
C8 C7 C9 C11 -119.87(12)
C6 C7 C9 C10 -173.43(9)
C8 C7 C9 C10 60.07(13)
C10 C9 C11 C12 -176.62(10)
C7 C9 C11 C12 3.31(17)
C9 C11 C12 C5 18.06(15)
C9 C11 C12 C13 143.77(11)
O2 C5 C12 C11 73.50(10)
C3 C5 C12 C11 -172.90(8)
C6 C5 C12 C11 -47.73(11)
O2 C5 C12 C13 -50.46(11)
C3 C5 C12 C13 63.14(11)
C6 C5 C12 C13 -171.70(9)
C11 C12 C13 C14 87.78(11)
C5 C12 C13 C14 -148.74(9)
C12 C13 C14 C15 68.39(13)
C13 C14 C15 C16 49.35(15)
C14 C15 C16 C17 -177.94(11)
C14 C15 C16 C18 56.09(14)
C17 C16 C18 C19 75.27(13)
C15 C16 C18 C19 -159.12(10)
C16 C18 C19 C21 53.35(12)
C16 C18 C19 C20 175.28(10)
C20 C19 C21 C22 95.85(14)
C18 C19 C21 C22 -142.31(12)
C19 C21 C22 C24 174.12(10)
C19 C21 C22 C23 -7.25(19)
C21 C22 C24 O4 151.03(11)
C23 C22 C24 O4 -27.72(16)
C21 C22 C24 C2 -29.15(14)
C23 C22 C24 C2 152.10(10)
C3 C2 C24 O4 117.79(14)
C1 C2 C24 O4 -65.86(14)
C3 C2 C24 C22 -62.04(15)
C1 C2 C24 C22 114.32(11)
